data_7001318
loop_
_publ_author_name
'Gurnani, Chitra'
'Jura, Marek'
'Levason, William'
'Ratnani, Raju'
'Reid, Gillian'
'Webster, Michael'

_publ_section_title
;
 Preparation and structures of tellurium(iv) halide complexes with
 thioether coordination
;
_journal_issue 21
_journal_name_full 'Dalton Transactions'
_journal_page_first 4122
_journal_page_last 4128
_journal_paper_doi 10.1039/b902771h
_journal_year 2009
_chemical_formula_moiety 'C8 H18 Cl S2 Te 1+, Cl9 Te2 1-'
_chemical_formula_structural '((C8 H18 S2) Te Cl) (Cl9 Te2)'
_chemical_formula_sum 'C8 H18 Cl10 S2 Te3'
_chemical_formula_weight 915.64
_chemical_name_common
;chloro(1,2-bis(isopropylthio)ethane)tellurium(ii)
nonachloroditellurium(IV)
;
_chemical_name_systematic
;
chloro(1,2-bis(isopropylthio)ethane)tellurium(II) nonachloroditellurium(IV)
;
_space_group_IT_number 2
_space_group_name_Hall '-P 1'
_symmetry_cell_setting triclinic
_symmetry_space_group_name_Hall '-P 1'
_symmetry_space_group_name_H-M 'P -1'
_atom_sites_solution_hydrogens geom
_atom_sites_solution_primary direct
_atom_sites_solution_secondary difmap
_audit_creation_date 2008-11-13
_audit_creation_method 'SHELXL-97 + hand edit'
_cell_angle_alpha 98.143(5)
_cell_angle_beta 98.110(5)
_cell_angle_gamma 100.759(5)
_cell_formula_units_Z 4
_cell_length_a 10.6256(10)
_cell_length_b 13.7668(10)
_cell_length_c 18.1851(15)
_cell_measurement_reflns_used 45929
_cell_measurement_temperature 120(2)
_cell_measurement_theta_max 27.48
_cell_measurement_theta_min 2.91
_cell_volume 2548.3(4)
_computing_structure_refinement 'SHELXL-97 (Sheldrick, 1997)'
_computing_structure_solution 'SHELXS-97 (Sheldrick, 1997)'
_diffrn_ambient_temperature 120(2)
_diffrn_measured_fraction_theta_full 0.992
_diffrn_measured_fraction_theta_max 0.992
_diffrn_measurement_device_type 'Bruker-Nonius 95mm CCD camera on \k-goniostat'
_diffrn_measurement_method '\f & \w scans'
_diffrn_radiation_monochromator '10cm confocal mirrors'
_diffrn_radiation_source 'Bruker-Nonius FR591 rotating anode'
_diffrn_radiation_type MoK\a
_diffrn_radiation_wavelength 0.71073
_diffrn_reflns_av_R_equivalents 0.0408
_diffrn_reflns_av_sigmaI/netI 0.0405
_diffrn_reflns_limit_h_max 13
_diffrn_reflns_limit_h_min -13
_diffrn_reflns_limit_k_max 17
_diffrn_reflns_limit_k_min -17
_diffrn_reflns_limit_l_max 23
_diffrn_reflns_limit_l_min -23
_diffrn_reflns_number 48243
_diffrn_reflns_theta_full 27.52
_diffrn_reflns_theta_max 27.52
_diffrn_reflns_theta_min 2.97
_diffrn_standards_number 0
_exptl_absorpt_coefficient_mu 4.619
_exptl_absorpt_correction_T_max 1.0000
_exptl_absorpt_correction_T_min 0.8593
_exptl_absorpt_correction_type multi-scan
_exptl_absorpt_process_details 'G.M. Sheldrick, (2007). SADABS. Version 2007/2. Bruker AXS Inc.'
_exptl_crystal_colour colourless
_exptl_crystal_density_diffrn 2.387
_exptl_crystal_density_method 'not measured'
_exptl_crystal_description block
_exptl_crystal_F_000 1696
_exptl_crystal_size_max 0.08
_exptl_crystal_size_mid 0.08
_exptl_crystal_size_min 0.03
_refine_diff_density_max 0.899
_refine_diff_density_min -0.948
_refine_diff_density_rms 0.181
_refine_ls_extinction_method none
_refine_ls_goodness_of_fit_ref 1.153
_refine_ls_hydrogen_treatment constr
_refine_ls_matrix_type full
_refine_ls_number_parameters 423
_refine_ls_number_reflns 11643
_refine_ls_number_restraints 1
_refine_ls_restrained_S_all 1.170
_refine_ls_R_factor_all 0.0509
_refine_ls_R_factor_gt 0.0356
_refine_ls_shift/su_max 0.002
_refine_ls_shift/su_mean 0.000
_refine_ls_structure_factor_coef Fsqd
_refine_ls_weighting_details 'w=1/[\s^2^(Fo^2^)+(0.0000P)^2^+10.7512P] where P=(Fo^2^+2Fc^2^)/3'
_refine_ls_weighting_scheme calc
_refine_ls_wR_factor_gt 0.0625
_refine_ls_wR_factor_ref 0.0688
_reflns_number_gt 9651
_reflns_number_total 11643
_reflns_threshold_expression I>2sigma(I)
_cod_data_source_file b902771h.txt
_cod_data_source_block 08mj51
_cod_database_code 7001318

loop_
_symmetry_equiv_pos_as_xyz
'x, y, z'
'-x, -y, -z'

loop_
_atom_site_label
_atom_site_type_symbol
_atom_site_fract_x
_atom_site_fract_y
_atom_site_fract_z
_atom_site_U_iso_or_equiv
_atom_site_adp_type
_atom_site_occupancy
_atom_site_symmetry_multiplicity
_atom_site_calc_flag
_atom_site_refinement_flags
_atom_site_disorder_assembly
_atom_site_disorder_group
Te1 Te 0.25198(3) 0.82649(2) 0.235963(18) 0.01692(7) Uani 1 1 d . . .
Te2 Te 0.73185(3) 0.68594(2) 0.275854(17) 0.01673(7) Uani 1 1 d . . .
Te3 Te 0.18289(3) 0.48839(2) 0.319637(18) 0.01841(7) Uani 1 1 d . . .
Te4 Te 0.32117(3) 0.77162(2) 0.446057(17) 0.01620(7) Uani 1 1 d . . .
Te5 Te 0.71676(3) 0.71694(2) 0.054850(17) 0.01584(7) Uani 1 1 d . . .
Te6 Te 0.76473(3) 1.00318(2) 0.168418(17) 0.01543(7) Uani 1 1 d . . .
Cl1 Cl 0.15740(12) 0.87963(10) 0.36000(7) 0.0246(3) Uani 1 1 d . . .
Cl2 Cl 0.55236(12) 0.63123(9) 0.15479(7) 0.0220(3) Uani 1 1 d . . .
Cl3 Cl 0.02222(12) 0.57025(10) 0.25632(8) 0.0295(3) Uani 1 1 d . . .
Cl4 Cl 0.01537(14) 0.35607(11) 0.33138(10) 0.0418(4) Uani 1 1 d . . .
Cl5 Cl 0.21565(18) 0.41151(11) 0.20257(8) 0.0415(4) Uani 1 1 d . . .
Cl6 Cl 0.34521(12) 0.40078(10) 0.38422(8) 0.0289(3) Uani 1 1 d D . .
Cl7 Cl 0.47434(12) 0.70208(10) 0.51495(7) 0.0227(3) Uani 1 1 d . . .
Cl8 Cl 0.49201(12) 0.90016(9) 0.43178(7) 0.0255(3) Uani 1 1 d . . .
Cl9 Cl 0.28017(14) 0.85924(10) 0.55853(7) 0.0275(3) Uani 1 1 d . . .
Cl10 Cl 0.37420(11) 0.66472(9) 0.31543(7) 0.0206(2) Uani 1 1 d . . .
Cl11 Cl 0.15043(12) 0.59922(10) 0.46175(7) 0.0252(3) Uani 1 1 d . . .
Cl12 Cl 0.57272(14) 0.61231(11) -0.04710(8) 0.0321(3) Uani 1 1 d . . .
Cl13 Cl 0.86555(12) 0.77567(10) -0.02084(7) 0.0249(3) Uani 1 1 d . . .
Cl14 Cl 0.83411(13) 0.59010(9) 0.07736(7) 0.0261(3) Uani 1 1 d . . .
Cl15 Cl 0.60251(12) 0.93199(10) 0.24184(8) 0.0265(3) Uani 1 1 d . . .
Cl16 Cl 0.93330(12) 1.08102(10) 0.09792(7) 0.0263(3) Uani 1 1 d . . .
Cl17 Cl 0.89353(14) 1.09442(10) 0.28073(7) 0.0310(3) Uani 1 1 d . . .
Cl18 Cl 0.64681(13) 1.13081(10) 0.14720(8) 0.0273(3) Uani 1 1 d . . .
Cl19 Cl 0.61166(12) 0.87752(10) 0.02730(7) 0.0244(3) Uani 1 1 d . . .
Cl20 Cl 0.88625(11) 0.84079(9) 0.18345(7) 0.0218(3) Uani 1 1 d . . .
S1 S 0.19365(11) 0.97914(9) 0.19676(7) 0.0172(2) Uani 1 1 d . . .
S2 S 0.32290(12) 0.79529(9) 0.10463(7) 0.0185(2) Uani 1 1 d . . .
S3 S 0.88142(11) 0.71488(9) 0.40885(7) 0.0170(2) Uani 1 1 d . . .
S4 S 0.62240(11) 0.53167(9) 0.31416(7) 0.0166(2) Uani 1 1 d . . .
C1 C 0.3664(6) 1.1022(4) 0.3130(3) 0.0341(14) Uani 1 1 d . . .
H1A H 0.4466 1.1532 0.3312 0.051 Uiso 1 1 calc R . .
H1B H 0.3742 1.0411 0.3336 0.051 Uiso 1 1 calc R . .
H1C H 0.2928 1.1275 0.3293 0.051 Uiso 1 1 calc R . .
C2 C 0.3240(6) 1.1673(4) 0.1902(3) 0.0334(14) Uani 1 1 d . . .
H2A H 0.2425 1.1856 0.2001 0.050 Uiso 1 1 calc R . .
H2B H 0.3200 1.1492 0.1357 0.050 Uiso 1 1 calc R . .
H2C H 0.3966 1.2244 0.2106 0.050 Uiso 1 1 calc R . .
C3 C 0.3442(5) 1.0784(4) 0.2278(3) 0.0197(10) Uani 1 1 d . . .
H3 H 0.4195 1.0528 0.2111 0.024 Uiso 1 1 calc R . .
C4 C 0.1852(5) 0.9483(4) 0.0951(3) 0.0185(10) Uani 1 1 d . . .
H4A H 0.1051 0.8969 0.0738 0.022 Uiso 1 1 calc R . .
H4B H 0.1781 1.0091 0.0729 0.022 Uiso 1 1 calc R . .
C5 C 0.2999(5) 0.9097(4) 0.0716(3) 0.0207(11) Uani 1 1 d . . .
H5A H 0.3797 0.9623 0.0909 0.025 Uiso 1 1 calc R . .
H5B H 0.2885 0.8977 0.0158 0.025 Uiso 1 1 calc R . .
C6 C 0.1809(5) 0.6992(4) 0.0527(3) 0.0213(11) Uani 1 1 d . . .
H6 H 0.0991 0.7213 0.0620 0.026 Uiso 1 1 calc R . .
C7 C 0.1890(5) 0.6048(4) 0.0862(3) 0.0244(11) Uani 1 1 d . . .
H7A H 0.1139 0.5513 0.0623 0.037 Uiso 1 1 calc R . .
H7B H 0.1891 0.6190 0.1406 0.037 Uiso 1 1 calc R . .
H7C H 0.2693 0.5833 0.0774 0.037 Uiso 1 1 calc R . .
C8 C 0.1848(6) 0.6853(4) -0.0315(3) 0.0293(13) Uani 1 1 d . . .
H8A H 0.2674 0.6679 -0.0404 0.044 Uiso 1 1 calc R . .
H8B H 0.1771 0.7478 -0.0500 0.044 Uiso 1 1 calc R . .
H8C H 0.1125 0.6312 -0.0584 0.044 Uiso 1 1 calc R . .
C9 C 0.8459(5) 0.9065(4) 0.4260(3) 0.0265(12) Uani 1 1 d . . .
H9A H 0.9403 0.9271 0.4295 0.040 Uiso 1 1 calc R . .
H9B H 0.8132 0.9607 0.4530 0.040 Uiso 1 1 calc R . .
H9C H 0.8042 0.8920 0.3729 0.040 Uiso 1 1 calc R . .
C10 C 0.8768(7) 0.8314(4) 0.5448(3) 0.0356(14) Uani 1 1 d . . .
H10A H 0.8488 0.8883 0.5718 0.053 Uiso 1 1 calc R . .
H10B H 0.9717 0.8465 0.5497 0.053 Uiso 1 1 calc R . .
H10C H 0.8491 0.7713 0.5665 0.053 Uiso 1 1 calc R . .
C11 C 0.8151(5) 0.8128(4) 0.4612(3) 0.0192(10) Uani 1 1 d . . .
H11 H 0.7187 0.7902 0.4559 0.023 Uiso 1 1 calc R . .
C12 C 0.8159(5) 0.6019(4) 0.4426(3) 0.0195(10) Uani 1 1 d . . .
H12A H 0.8623 0.5489 0.4258 0.023 Uiso 1 1 calc R . .
H12B H 0.8331 0.6153 0.4984 0.023 Uiso 1 1 calc R . .
C13 C 0.6695(5) 0.5624(4) 0.4154(3) 0.0193(10) Uani 1 1 d . . .
H13A H 0.6229 0.6139 0.4348 0.023 Uiso 1 1 calc R . .
H13B H 0.6415 0.5017 0.4372 0.023 Uiso 1 1 calc R . .
C14 C 0.7165(5) 0.4358(4) 0.2872(3) 0.0177(10) Uani 1 1 d . . .
H14 H 0.8115 0.4651 0.3037 0.021 Uiso 1 1 calc R . .
C15 C 0.6867(6) 0.4081(4) 0.2017(3) 0.0286(12) Uani 1 1 d . . .
H15A H 0.5934 0.3803 0.1854 0.043 Uiso 1 1 calc R . .
H15B H 0.7358 0.3580 0.1851 0.043 Uiso 1 1 calc R . .
H15C H 0.7116 0.4682 0.1795 0.043 Uiso 1 1 calc R . .
C16 C 0.6782(5) 0.3476(4) 0.3259(3) 0.0231(11) Uani 1 1 d . . .
H16A H 0.7175 0.2924 0.3064 0.035 Uiso 1 1 calc R . .
H16B H 0.5834 0.3255 0.3162 0.035 Uiso 1 1 calc R . .
H16C H 0.7091 0.3675 0.3804 0.035 Uiso 1 1 calc R . .

loop_
_atom_site_aniso_label
_atom_site_aniso_U_11
_atom_site_aniso_U_22
_atom_site_aniso_U_33
_atom_site_aniso_U_23
_atom_site_aniso_U_13
_atom_site_aniso_U_12
Te1 0.01803(15) 0.01583(16) 0.01823(16) 0.00628(13) 0.00427(12) 0.00353(12)
Te2 0.01961(16) 0.01495(15) 0.01690(16) 0.00590(12) 0.00415(12) 0.00367(12)
Te3 0.01744(16) 0.01641(16) 0.02231(17) 0.00787(13) 0.00143(13) 0.00404(12)
Te4 0.01820(15) 0.01677(16) 0.01625(15) 0.00527(12) 0.00533(12) 0.00665(12)
Te5 0.01682(15) 0.01519(15) 0.01475(15) 0.00370(12) 0.00169(12) 0.00144(12)
Te6 0.01655(15) 0.01398(15) 0.01663(15) 0.00454(12) 0.00427(12) 0.00296(12)
Cl1 0.0241(6) 0.0279(7) 0.0277(7) 0.0109(5) 0.0108(5) 0.0109(5)
Cl2 0.0202(6) 0.0244(6) 0.0209(6) 0.0066(5) 0.0028(5) 0.0024(5)
Cl3 0.0219(6) 0.0301(7) 0.0404(8) 0.0196(6) 0.0019(6) 0.0078(5)
Cl4 0.0233(7) 0.0281(7) 0.0721(11) 0.0281(8) -0.0056(7) -0.0040(6)
Cl5 0.0720(11) 0.0310(8) 0.0253(7) 0.0025(6) 0.0044(7) 0.0253(8)
Cl6 0.0233(6) 0.0348(7) 0.0349(7) 0.0192(6) 0.0057(6) 0.0117(6)
Cl7 0.0224(6) 0.0296(7) 0.0202(6) 0.0086(5) 0.0049(5) 0.0120(5)
Cl8 0.0257(6) 0.0208(6) 0.0282(7) 0.0052(5) 0.0048(5) -0.0003(5)
Cl9 0.0389(7) 0.0259(7) 0.0233(6) 0.0049(5) 0.0122(6) 0.0152(6)
Cl10 0.0209(6) 0.0207(6) 0.0230(6) 0.0050(5) 0.0090(5) 0.0066(5)
Cl11 0.0222(6) 0.0289(7) 0.0294(7) 0.0137(6) 0.0099(5) 0.0073(5)
Cl12 0.0338(7) 0.0306(7) 0.0232(7) -0.0016(6) -0.0049(6) -0.0031(6)
Cl13 0.0226(6) 0.0330(7) 0.0222(6) 0.0115(5) 0.0079(5) 0.0053(5)
Cl14 0.0330(7) 0.0219(6) 0.0275(7) 0.0073(5) 0.0076(6) 0.0118(5)
Cl15 0.0222(6) 0.0307(7) 0.0318(7) 0.0156(6) 0.0110(5) 0.0057(5)
Cl16 0.0224(6) 0.0326(7) 0.0296(7) 0.0155(6) 0.0106(5) 0.0077(5)
Cl17 0.0334(7) 0.0293(7) 0.0224(7) -0.0032(6) 0.0002(6) -0.0038(6)
Cl18 0.0293(7) 0.0216(6) 0.0391(8) 0.0134(6) 0.0144(6) 0.0128(5)
Cl19 0.0207(6) 0.0305(7) 0.0240(6) 0.0096(5) 0.0023(5) 0.0078(5)
Cl20 0.0168(6) 0.0204(6) 0.0264(6) 0.0061(5) -0.0012(5) 0.0013(5)
S1 0.0178(6) 0.0165(6) 0.0187(6) 0.0052(5) 0.0036(5) 0.0052(5)
S2 0.0193(6) 0.0177(6) 0.0200(6) 0.0044(5) 0.0050(5) 0.0053(5)
S3 0.0167(6) 0.0150(6) 0.0196(6) 0.0049(5) 0.0034(5) 0.0029(5)
S4 0.0164(6) 0.0170(6) 0.0173(6) 0.0051(5) 0.0047(5) 0.0029(5)
C1 0.042(3) 0.021(3) 0.030(3) 0.001(2) -0.001(3) -0.006(3)
C2 0.041(3) 0.019(3) 0.038(3) 0.011(3) -0.002(3) 0.002(2)
C3 0.018(2) 0.020(2) 0.018(2) 0.005(2) 0.000(2) -0.002(2)
C4 0.021(2) 0.017(2) 0.015(2) 0.001(2) 0.0002(19) 0.002(2)
C5 0.026(3) 0.020(3) 0.019(2) 0.005(2) 0.009(2) 0.008(2)
C6 0.024(3) 0.019(2) 0.020(3) 0.002(2) 0.003(2) 0.003(2)
C7 0.033(3) 0.018(3) 0.020(3) 0.003(2) 0.000(2) 0.004(2)
C8 0.047(4) 0.025(3) 0.018(3) 0.006(2) 0.007(2) 0.010(3)
C9 0.033(3) 0.014(2) 0.033(3) 0.005(2) 0.008(2) 0.003(2)
C10 0.057(4) 0.022(3) 0.023(3) -0.002(2) 0.003(3) 0.005(3)
C11 0.020(2) 0.014(2) 0.025(3) 0.005(2) 0.006(2) 0.0048(19)
C12 0.024(3) 0.016(2) 0.019(2) 0.008(2) 0.002(2) 0.002(2)
C13 0.021(2) 0.021(3) 0.017(2) 0.004(2) 0.007(2) 0.004(2)
C14 0.021(2) 0.017(2) 0.018(2) 0.007(2) 0.007(2) 0.006(2)
C15 0.050(4) 0.018(3) 0.022(3) 0.006(2) 0.011(3) 0.011(2)
C16 0.029(3) 0.015(2) 0.025(3) 0.007(2) 0.004(2) 0.003(2)

loop_
_atom_type_symbol
_atom_type_description
_atom_type_scat_dispersion_real
_atom_type_scat_dispersion_imag
_atom_type_scat_source
C C 0.0033 0.0016 'International Tables Vol C Tables 4.2.6.8 and 6.1.1.4'
H H 0.0000 0.0000 'International Tables Vol C Tables 4.2.6.8 and 6.1.1.4'
S S 0.1246 0.1234 'International Tables Vol C Tables 4.2.6.8 and 6.1.1.4'
Cl Cl 0.1484 0.1585 'International Tables Vol C Tables 4.2.6.8 and 6.1.1.4'
Te Te -0.5308 1.6751 'International Tables Vol C Tables 4.2.6.8 and 6.1.1.4'

loop_
_geom_angle_atom_site_label_1
_geom_angle_atom_site_label_2
_geom_angle_atom_site_label_3
_geom_angle
_geom_angle_site_symmetry_1
_geom_angle_site_symmetry_3
_geom_angle_publ_flag
S1 Te1 S2 85.35(4) . . ?
S1 Te1 Cl1 85.37(4) . . ?
S2 Te1 Cl1 170.27(4) . . ?
S4 Te2 Cl2 84.64(4) . . ?
S4 Te2 S3 84.38(4) . . ?
Cl2 Te2 S3 168.59(4) . . ?
Cl5 Te3 Cl4 94.60(7) . . ?
Cl5 Te3 Cl3 90.35(5) . . ?
Cl4 Te3 Cl3 90.35(5) . . ?
Cl5 Te3 Cl6 89.34(5) . . ?
Cl4 Te3 Cl6 88.59(5) . . ?
Cl3 Te3 Cl6 178.87(5) . . ?
Cl5 Te3 Cl10 91.02(5) . . ?
Cl4 Te3 Cl10 173.62(5) . . ?
Cl3 Te3 Cl10 86.60(4) . . ?
Cl6 Te3 Cl10 94.49(4) . . ?
Cl5 Te3 Cl11 175.42(5) . . ?
Cl4 Te3 Cl11 89.53(5) . . ?
Cl3 Te3 Cl11 87.64(4) . . ?
Cl6 Te3 Cl11 92.74(4) . . ?
Cl10 Te3 Cl11 84.75(4) . . ?
Cl7 Te4 Cl8 88.84(5) . . ?
Cl7 Te4 Cl9 90.78(5) . . ?
Cl8 Te4 Cl9 94.74(5) . . ?
Cl7 Te4 Cl11 83.04(4) . . ?
Cl8 Te4 Cl11 170.23(4) . . ?
Cl9 Te4 Cl11 90.81(5) . . ?
Cl7 Te4 Cl10 87.53(4) . . ?
Cl8 Te4 Cl10 85.49(4) . . ?
Cl9 Te4 Cl10 178.28(4) . . ?
Cl11 Te4 Cl10 88.72(4) . . ?
Cl7 Te4 Cl1 172.70(4) . . ?
Cl8 Te4 Cl1 83.89(4) . . ?
Cl9 Te4 Cl1 89.12(4) . . ?
Cl11 Te4 Cl1 104.26(4) . . ?
Cl10 Te4 Cl1 92.60(4) . . ?
Cl12 Te5 Cl13 93.43(5) . . ?
Cl12 Te5 Cl14 92.85(5) . . ?
Cl13 Te5 Cl14 89.11(5) . . ?
Cl12 Te5 Cl19 91.22(5) . . ?
Cl13 Te5 Cl19 84.53(4) . . ?
Cl14 Te5 Cl19 172.64(4) . . ?
Cl12 Te5 Cl20 177.60(5) . . ?
Cl13 Te5 Cl20 88.94(4) . . ?
Cl14 Te5 Cl20 86.79(4) . . ?
Cl19 Te5 Cl20 89.39(4) . . ?
Cl12 Te5 Cl2 88.38(4) . . ?
Cl13 Te5 Cl2 173.70(4) . . ?
Cl14 Te5 Cl2 84.77(4) . . ?
Cl19 Te5 Cl2 101.48(4) . . ?
Cl20 Te5 Cl2 89.23(4) . . ?
Cl17 Te6 Cl18 94.68(5) . . ?
Cl17 Te6 Cl15 89.24(5) . . ?
Cl18 Te6 Cl15 89.85(4) . . ?
Cl17 Te6 Cl16 88.68(5) . . ?
Cl18 Te6 Cl16 89.57(4) . . ?
Cl15 Te6 Cl16 177.80(5) . . ?
Cl17 Te6 Cl20 90.36(5) . . ?
Cl18 Te6 Cl20 174.80(4) . . ?
Cl15 Te6 Cl20 88.92(4) . . ?
Cl16 Te6 Cl20 91.84(4) . . ?
Cl17 Te6 Cl19 176.28(5) . . ?
Cl18 Te6 Cl19 89.03(4) . . ?
Cl15 Te6 Cl19 91.01(4) . . ?
Cl16 Te6 Cl19 91.11(4) . . ?
Cl20 Te6 Cl19 85.94(4) . . ?
Te1 Cl1 Te4 91.16(4) . . ?
Te2 Cl2 Te5 95.07(4) . . ?
Te4 Cl10 Te3 93.23(4) . . ?
Te4 Cl11 Te3 92.92(4) . . ?
Te5 Cl19 Te6 91.77(4) . . ?
Te6 Cl20 Te5 92.34(4) . . ?
C4 S1 C3 103.6(2) . . ?
C4 S1 Te1 100.31(16) . . ?
C3 S1 Te1 105.02(16) . . ?
C5 S2 C6 104.3(2) . . ?
C5 S2 Te1 99.90(16) . . ?
C6 S2 Te1 100.02(17) . . ?
C12 S3 C11 104.0(2) . . ?
C12 S3 Te2 100.53(16) . . ?
C11 S3 Te2 100.50(16) . . ?
C13 S4 C14 103.3(2) . . ?
C13 S4 Te2 101.08(17) . . ?
C14 S4 Te2 105.41(16) . . ?
C3 C1 H1A 109.5 . . ?
C3 C1 H1B 109.5 . . ?
H1A C1 H1B 109.5 . . ?
C3 C1 H1C 109.5 . . ?
H1A C1 H1C 109.5 . . ?
H1B C1 H1C 109.5 . . ?
C3 C2 H2A 109.5 . . ?
C3 C2 H2B 109.5 . . ?
H2A C2 H2B 109.5 . . ?
C3 C2 H2C 109.5 . . ?
H2A C2 H2C 109.5 . . ?
H2B C2 H2C 109.5 . . ?
C1 C3 C2 113.5(5) . . ?
C1 C3 S1 107.5(4) . . ?
C2 C3 S1 107.3(3) . . ?
C1 C3 H3 109.5 . . ?
C2 C3 H3 109.5 . . ?
S1 C3 H3 109.5 . . ?
C5 C4 S1 114.5(3) . . ?
C5 C4 H4A 108.6 . . ?
S1 C4 H4A 108.6 . . ?
C5 C4 H4B 108.6 . . ?
S1 C4 H4B 108.6 . . ?
H4A C4 H4B 107.6 . . ?
C4 C5 S2 114.3(3) . . ?
C4 C5 H5A 108.7 . . ?
S2 C5 H5A 108.7 . . ?
C4 C5 H5B 108.7 . . ?
S2 C5 H5B 108.7 . . ?
H5A C5 H5B 107.6 . . ?
C7 C6 C8 113.3(4) . . ?
C7 C6 S2 105.4(3) . . ?
C8 C6 S2 109.9(4) . . ?
C7 C6 H6 109.4 . . ?
C8 C6 H6 109.4 . . ?
S2 C6 H6 109.4 . . ?
C6 C7 H7A 109.5 . . ?
C6 C7 H7B 109.5 . . ?
H7A C7 H7B 109.5 . . ?
C6 C7 H7C 109.5 . . ?
H7A C7 H7C 109.5 . . ?
H7B C7 H7C 109.5 . . ?
C6 C8 H8A 109.5 . . ?
C6 C8 H8B 109.5 . . ?
H8A C8 H8B 109.5 . . ?
C6 C8 H8C 109.5 . . ?
H8A C8 H8C 109.5 . . ?
H8B C8 H8C 109.5 . . ?
C11 C9 H9A 109.5 . . ?
C11 C9 H9B 109.5 . . ?
H9A C9 H9B 109.5 . . ?
C11 C9 H9C 109.5 . . ?
H9A C9 H9C 109.5 . . ?
H9B C9 H9C 109.5 . . ?
C11 C10 H10A 109.5 . . ?
C11 C10 H10B 109.5 . . ?
H10A C10 H10B 109.5 . . ?
C11 C10 H10C 109.5 . . ?
H10A C10 H10C 109.5 . . ?
H10B C10 H10C 109.5 . . ?
C9 C11 C10 111.8(4) . . ?
C9 C11 S3 107.1(3) . . ?
C10 C11 S3 109.4(4) . . ?
C9 C11 H11 109.5 . . ?
C10 C11 H11 109.5 . . ?
S3 C11 H11 109.5 . . ?
C13 C12 S3 113.9(3) . . ?
C13 C12 H12A 108.8 . . ?
S3 C12 H12A 108.8 . . ?
C13 C12 H12B 108.8 . . ?
S3 C12 H12B 108.8 . . ?
H12A C12 H12B 107.7 . . ?
C12 C13 S4 114.2(3) . . ?
C12 C13 H13A 108.7 . . ?
S4 C13 H13A 108.7 . . ?
C12 C13 H13B 108.7 . . ?
S4 C13 H13B 108.7 . . ?
H13A C13 H13B 107.6 . . ?
C16 C14 C15 112.9(4) . . ?
C16 C14 S4 108.8(3) . . ?
C15 C14 S4 107.0(3) . . ?
C16 C14 H14 109.4 . . ?
C15 C14 H14 109.4 . . ?
S4 C14 H14 109.4 . . ?
C14 C15 H15A 109.5 . . ?
C14 C15 H15B 109.5 . . ?
H15A C15 H15B 109.5 . . ?
C14 C15 H15C 109.5 . . ?
H15A C15 H15C 109.5 . . ?
H15B C15 H15C 109.5 . . ?
C14 C16 H16A 109.5 . . ?
C14 C16 H16B 109.5 . . ?
H16A C16 H16B 109.5 . . ?
C14 C16 H16C 109.5 . . ?
H16A C16 H16C 109.5 . . ?
H16B C16 H16C 109.5 . . ?

loop_
_geom_bond_atom_site_label_1
_geom_bond_atom_site_label_2
_geom_bond_distance
_geom_bond_site_symmetry_2
_geom_bond_publ_flag
Te1 S1 2.4688(12) . ?
Te1 S2 2.6067(13) . ?
Te1 Cl1 2.6608(13) . ?
Te2 S4 2.4646(12) . ?
Te2 Cl2 2.6193(13) . ?
Te2 S3 2.6343(12) . ?
Te3 Cl5 2.3414(15) . ?
Te3 Cl4 2.3536(14) . ?
Te3 Cl3 2.4579(13) . ?
Te3 Cl6 2.5329(13) . ?
Te3 Cl10 2.8783(13) . ?
Te3 Cl11 2.9081(14) . ?
Te4 Cl7 2.3412(12) . ?
Te4 Cl8 2.3575(13) . ?
Te4 Cl9 2.3616(13) . ?
Te4 Cl11 2.7814(13) . ?
Te4 Cl10 2.7969(12) . ?
Te4 Cl1 2.9232(13) . ?
Te5 Cl12 2.3398(13) . ?
Te5 Cl13 2.3452(13) . ?
Te5 Cl14 2.3755(13) . ?
Te5 Cl19 2.7319(13) . ?
Te5 Cl20 2.8557(13) . ?
Te5 Cl2 2.9121(13) . ?
Te6 Cl17 2.3378(13) . ?
Te6 Cl18 2.3840(13) . ?
Te6 Cl15 2.4704(13) . ?
Te6 Cl16 2.5141(13) . ?
Te6 Cl20 2.8091(13) . ?
Te6 Cl19 2.9560(13) . ?
S1 C4 1.824(5) . ?
S1 C3 1.859(5) . ?
S2 C5 1.809(5) . ?
S2 C6 1.849(5) . ?
S3 C12 1.808(5) . ?
S3 C11 1.844(5) . ?
S4 C13 1.805(5) . ?
S4 C14 1.851(5) . ?
C1 C3 1.512(7) . ?
C1 H1A 0.9800 . ?
C1 H1B 0.9800 . ?
C1 H1C 0.9800 . ?
C2 C3 1.517(7) . ?
C2 H2A 0.9800 . ?
C2 H2B 0.9800 . ?
C2 H2C 0.9800 . ?
C3 H3 1.0000 . ?
C4 C5 1.508(7) . ?
C4 H4A 0.9900 . ?
C4 H4B 0.9900 . ?
C5 H5A 0.9900 . ?
C5 H5B 0.9900 . ?
C6 C7 1.524(7) . ?
C6 C8 1.524(7) . ?
C6 H6 1.0000 . ?
C7 H7A 0.9800 . ?
C7 H7B 0.9800 . ?
C7 H7C 0.9800 . ?
C8 H8A 0.9800 . ?
C8 H8B 0.9800 . ?
C8 H8C 0.9800 . ?
C9 C11 1.522(7) . ?
C9 H9A 0.9800 . ?
C9 H9B 0.9800 . ?
C9 H9C 0.9800 . ?
C10 C11 1.534(7) . ?
C10 H10A 0.9800 . ?
C10 H10B 0.9800 . ?
C10 H10C 0.9800 . ?
C11 H11 1.0000 . ?
C12 C13 1.533(7) . ?
C12 H12A 0.9900 . ?
C12 H12B 0.9900 . ?
C13 H13A 0.9900 . ?
C13 H13B 0.9900 . ?
C14 C16 1.508(7) . ?
C14 C15 1.520(7) . ?
C14 H14 1.0000 . ?
C15 H15A 0.9800 . ?
C15 H15B 0.9800 . ?
C15 H15C 0.9800 . ?
C16 H16A 0.9800 . ?
C16 H16B 0.9800 . ?
C16 H16C 0.9800 . ?

loop_
_geom_torsion_atom_site_label_1
_geom_torsion_atom_site_label_2
_geom_torsion_atom_site_label_3
_geom_torsion_atom_site_label_4
_geom_torsion
_geom_torsion_site_symmetry_1
_geom_torsion_site_symmetry_2
_geom_torsion_site_symmetry_3
_geom_torsion_site_symmetry_4
_geom_torsion_publ_flag
S1 C4 C5 S2 60.7(5) . . . . ?
S3 C12 C13 S4 59.7(4) . . . . ?
